data_7111656
loop_
_publ_author_name
'Conrad, Eamonn'
'Burford, Neil'
'McDonald, Robert'
'Ferguson, Michael J.'

_publ_section_title
;
 Bismuthenium-pnictonium dications [R&#x2032;BiPnR3]2+ (Pn = As, Sb)
 containing carbenoid bismuth centers and rare Bi--Sb bonds
;
_journal_issue 25
_journal_name_full 'Chemical Communications'
_journal_page_first 4598
_journal_page_last 4600
_journal_paper_doi 10.1039/c0cc00111b
_journal_volume 46
_journal_year 2010
_chemical_formula_sum 'C52 H40 As2 Bi2 F12 O12 S4'
_chemical_formula_weight 1780.88
_chemical_name_systematic
;
?
;
_space_group_IT_number 2
_symmetry_cell_setting triclinic
_symmetry_space_group_name_Hall '-P 1'
_symmetry_space_group_name_H-M 'P -1'
_atom_sites_solution_hydrogens geom
_atom_sites_solution_primary direct
_atom_sites_solution_secondary difmap
_audit_creation_method SHELXL-97
_cell_angle_alpha 77.2400(10)
_cell_angle_beta 81.0850(10)
_cell_angle_gamma 88.2030(10)
_cell_formula_units_Z 2
_cell_length_a 10.9929(6)
_cell_length_b 14.9895(9)
_cell_length_c 18.7965(11)
_cell_measurement_reflns_used 9748
_cell_measurement_temperature 173(2)
_cell_measurement_theta_max 27.46
_cell_measurement_theta_min 2.33
_cell_volume 2984.3(3)
_computing_cell_refinement 'Bruker SAINT'
_computing_data_collection 'Bruker APEX2'
_computing_data_reduction 'Bruker SAINT'
_computing_molecular_graphics 'Bruker SHELXTL'
_computing_publication_material 'Bruker SHELXTL'
_computing_structure_refinement 'SHELXL-97 (Sheldrick, 2008)'
_computing_structure_solution 'SHELXS-97 (Sheldrick, 2008)'
_diffrn_ambient_temperature 173(2)
_diffrn_measured_fraction_theta_full 0.986
_diffrn_measured_fraction_theta_max 0.986
_diffrn_measurement_device_type 'Bruker APEX-II CCD'
_diffrn_measurement_method '\w scans'
_diffrn_radiation_monochromator graphite
_diffrn_radiation_source 'fine-focus sealed tube'
_diffrn_radiation_type MoK\a
_diffrn_radiation_wavelength 0.71073
_diffrn_reflns_av_R_equivalents 0.0190
_diffrn_reflns_av_sigmaI/netI 0.0272
_diffrn_reflns_limit_h_max 14
_diffrn_reflns_limit_h_min -14
_diffrn_reflns_limit_k_max 19
_diffrn_reflns_limit_k_min -19
_diffrn_reflns_limit_l_max 24
_diffrn_reflns_limit_l_min -24
_diffrn_reflns_number 26194
_diffrn_reflns_theta_full 27.46
_diffrn_reflns_theta_max 27.46
_diffrn_reflns_theta_min 1.88
_exptl_absorpt_coefficient_mu 7.225
_exptl_absorpt_correction_T_max 0.2236
_exptl_absorpt_correction_T_min 0.0791
_exptl_absorpt_correction_type numerical
_exptl_absorpt_process_details 'SADABS (Sheldrick, 2008)'
_exptl_crystal_colour colourless
_exptl_crystal_density_diffrn 1.982
_exptl_crystal_density_method 'not measured'
_exptl_crystal_description block
_exptl_crystal_F_000 1704
_exptl_crystal_size_max 0.71
_exptl_crystal_size_mid 0.71
_exptl_crystal_size_min 0.30
_refine_diff_density_max 1.158
_refine_diff_density_min -1.552
_refine_diff_density_rms 0.114
_refine_ls_extinction_method none
_refine_ls_goodness_of_fit_ref 1.043
_refine_ls_hydrogen_treatment constr
_refine_ls_matrix_type full
_refine_ls_number_parameters 757
_refine_ls_number_reflns 13503
_refine_ls_number_restraints 0
_refine_ls_restrained_S_all 1.043
_refine_ls_R_factor_all 0.0255
_refine_ls_R_factor_gt 0.0231
_refine_ls_shift/su_max 0.004
_refine_ls_shift/su_mean 0.000
_refine_ls_structure_factor_coef Fsqd
_refine_ls_weighting_details 'calc w=1/[\s^2^(Fo^2^)+(0.0283P)^2^+3.3066P] where P=(Fo^2^+2Fc^2^)/3'
_refine_ls_weighting_scheme calc
_refine_ls_wR_factor_gt 0.0577
_refine_ls_wR_factor_ref 0.0587
_reflns_number_gt 12538
_reflns_number_total 13503
_reflns_threshold_expression I>2\s(I)
_cod_data_source_file C0CC00111Bsup1.cif
_cod_data_source_block dal0958
_cod_depositor_comments
;
The following automatic conversions were performed:

'_symmetry_cell_setting' value 'Triclinic' changed to 'triclinic'
according to /home/saulius/struct/CIF-dictionaries/cif_core.dic
dictionary named 'cif_core.dic' version 2.4.2 from 2011-04-26.

Automatic conversion script
Id: cif_fix_values 1891 2012-01-12 08:04:46Z andrius 
;
_cod_original_sg_symbol_H-M P-1
_cod_database_code 7111656

loop_
_symmetry_equiv_pos_as_xyz
'x, y, z'
'-x, -y, -z'

loop_
_atom_site_label
_atom_site_type_symbol
_atom_site_fract_x
_atom_site_fract_y
_atom_site_fract_z
_atom_site_U_iso_or_equiv
_atom_site_adp_type
_atom_site_occupancy
_atom_site_symmetry_multiplicity
_atom_site_calc_flag
_atom_site_refinement_flags
Bi1 Bi 0.400984(9) 0.637092(7) 0.212244(6) 0.02263(3) Uani 1 1 d .
Bi2 Bi 0.083845(9) 0.345582(7) 0.267953(5) 0.02077(3) Uani 1 1 d .
As1 As 0.44426(2) 0.807821(18) 0.109290(15) 0.02049(6) Uani 1 1 d .
As2 As 0.04925(2) 0.183933(18) 0.380808(15) 0.02037(6) Uani 1 1 d .
S1 S 0.14786(7) 0.57427(5) 0.15666(5) 0.03065(16) Uani 1 1 d .
S2 S 0.36227(7) 0.39486(5) 0.30326(5) 0.03079(16) Uani 1 1 d .
S3 S 0.51051(8) 0.74157(6) 0.32709(4) 0.03496(17) Uani 1 1 d .
S4 S -0.05822(8) 0.22486(5) 0.17655(4) 0.03043(16) Uani 1 1 d .
F11 F -0.0670(2) 0.6323(2) 0.20858(17) 0.0667(7) Uani 1 1 d .
F12 F 0.0147(3) 0.7128(2) 0.10580(15) 0.0847(10) Uani 1 1 d .
F13 F 0.0825(2) 0.72127(16) 0.20400(14) 0.0569(6) Uani 1 1 d .
F21 F 0.5761(2) 0.32124(19) 0.3130(3) 0.1063(15) Uani 1 1 d .
F22 F 0.4277(2) 0.22646(16) 0.3341(2) 0.0975(13) Uani 1 1 d .
F23 F 0.4570(4) 0.3031(3) 0.4133(2) 0.1123(14) Uani 1 1 d .
F31 F 0.3956(3) 0.7265(2) 0.46078(12) 0.0684(8) Uani 1 1 d .
F32 F 0.5070(3) 0.6099(2) 0.44527(15) 0.0962(13) Uani 1 1 d .
F33 F 0.3349(3) 0.63122(18) 0.40310(15) 0.0662(7) Uani 1 1 d .
F41 F 0.0270(4) 0.22010(19) 0.04142(13) 0.0866(11) Uani 1 1 d .
F42 F -0.1004(4) 0.3289(2) 0.05306(17) 0.1185(17) Uani 1 1 d .
F43 F 0.0847(5) 0.3349(2) 0.07566(18) 0.1179(17) Uani 1 1 d .
O11 O 0.2609(2) 0.62446(16) 0.12052(13) 0.0353(5) Uani 1 1 d .
O12 O 0.1579(2) 0.52764(17) 0.23131(16) 0.0492(7) Uani 1 1 d .
O13 O 0.0957(2) 0.5225(2) 0.11380(19) 0.0588(8) Uani 1 1 d .
O21 O 0.23943(19) 0.36541(15) 0.34373(12) 0.0295(5) Uani 1 1 d .
O22 O 0.4061(2) 0.47743(16) 0.31675(15) 0.0408(6) Uani 1 1 d .
O23 O 0.3763(3) 0.3905(2) 0.22656(16) 0.0614(8) Uani 1 1 d .
O31 O 0.5447(2) 0.67176(16) 0.28213(12) 0.0328(5) Uani 1 1 d .
O32 O 0.4138(3) 0.80000(17) 0.30011(13) 0.0436(6) Uani 1 1 d .
O33 O 0.6128(3) 0.7813(3) 0.34555(19) 0.0683(9) Uani 1 1 d .
O41 O -0.0802(2) 0.30215(15) 0.21427(12) 0.0306(5) Uani 1 1 d .
O42 O 0.0473(3) 0.17302(17) 0.19744(13) 0.0430(6) Uani 1 1 d .
O43 O -0.1659(3) 0.1757(2) 0.1762(2) 0.0668(9) Uani 1 1 d .
C1 C 0.0376(3) 0.6656(2) 0.16868(19) 0.0361(7) Uani 1 1 d .
C2 C 0.4612(4) 0.3067(3) 0.3438(3) 0.0612(14) Uani 1 1 d .
C3 C 0.4334(4) 0.6714(3) 0.4145(2) 0.0515(11) Uani 1 1 d .
C4 C -0.0086(6) 0.2810(3) 0.0807(2) 0.0644(15) Uani 1 1 d .
C11 C 0.5565(3) 0.58083(19) 0.14406(17) 0.0261(6) Uani 1 1 d .
C12 C 0.6646(3) 0.5549(2) 0.1719(2) 0.0377(7) Uani 1 1 d .
H12 H 0.6725 0.5593 0.2207 0.045 Uiso 1 1 calc R
C13 C 0.7617(3) 0.5224(3) 0.1279(2) 0.0460(9) Uani 1 1 d .
H13 H 0.8359 0.5038 0.1469 0.055 Uiso 1 1 calc R
C14 C 0.7510(3) 0.5169(2) 0.0568(2) 0.0435(9) Uani 1 1 d .
H14 H 0.8180 0.4954 0.0267 0.052 Uiso 1 1 calc R
C15 C 0.6426(4) 0.5426(3) 0.0294(2) 0.0430(8) Uani 1 1 d .
H15 H 0.6356 0.5392 -0.0197 0.052 Uiso 1 1 calc R
C16 C 0.5441(3) 0.5734(2) 0.07302(19) 0.0357(7) Uani 1 1 d .
H16 H 0.4688 0.5893 0.0546 0.043 Uiso 1 1 calc R
C21 C -0.0575(3) 0.41137(18) 0.33861(16) 0.0233(5) Uani 1 1 d .
C22 C -0.0214(4) 0.4486(3) 0.3931(2) 0.0540(12) Uani 1 1 d .
H22 H 0.0620 0.4448 0.4012 0.065 Uiso 1 1 calc R
C23 C -0.1079(4) 0.4915(4) 0.4357(3) 0.0687(16) Uani 1 1 d .
H23 H -0.0836 0.5168 0.4734 0.082 Uiso 1 1 calc R
C24 C -0.2288(4) 0.4979(3) 0.4242(2) 0.0468(9) Uani 1 1 d .
H24 H -0.2876 0.5269 0.4542 0.056 Uiso 1 1 calc R
C25 C -0.2640(3) 0.4625(3) 0.3695(2) 0.0394(8) Uani 1 1 d .
H25 H -0.3472 0.4676 0.3611 0.047 Uiso 1 1 calc R
C26 C -0.1784(3) 0.4191(2) 0.32614(19) 0.0330(7) Uani 1 1 d .
H26 H -0.2030 0.3948 0.2880 0.040 Uiso 1 1 calc R
C31 C 0.4942(3) 0.7984(2) 0.00803(16) 0.0248(6) Uani 1 1 d .
C32 C 0.4143(3) 0.7583(2) -0.02690(18) 0.0345(7) Uani 1 1 d .
H32 H 0.3346 0.7387 -0.0019 0.041 Uiso 1 1 calc R
C33 C 0.4521(4) 0.7474(3) -0.0980(2) 0.0436(8) Uani 1 1 d .
H33 H 0.3983 0.7202 -0.1222 0.052 Uiso 1 1 calc R
C34 C 0.5692(4) 0.7764(3) -0.1345(2) 0.0466(9) Uani 1 1 d .
H34 H 0.5951 0.7686 -0.1833 0.056 Uiso 1 1 calc R
C35 C 0.6470(3) 0.8161(3) -0.09988(19) 0.0426(8) Uani 1 1 d .
H35 H 0.7266 0.8360 -0.1250 0.051 Uiso 1 1 calc R
C36 C 0.6102(3) 0.8274(2) -0.02837(18) 0.0320(7) Uani 1 1 d .
H36 H 0.6642 0.8550 -0.0046 0.038 Uiso 1 1 calc R
C41 C 0.5743(3) 0.87460(19) 0.13260(15) 0.0227(5) Uani 1 1 d .
C42 C 0.6850(3) 0.8299(2) 0.14407(18) 0.0314(6) Uani 1 1 d .
H42 H 0.6960 0.7684 0.1389 0.038 Uiso 1 1 calc R
C43 C 0.7792(3) 0.8754(2) 0.1631(2) 0.0373(7) Uani 1 1 d .
H43 H 0.8554 0.8456 0.1700 0.045 Uiso 1 1 calc R
C44 C 0.7609(3) 0.9647(2) 0.17200(18) 0.0349(7) Uani 1 1 d .
H44 H 0.8244 0.9957 0.1859 0.042 Uiso 1 1 calc R
C45 C 0.6507(3) 1.0088(2) 0.16076(17) 0.0312(6) Uani 1 1 d .
H45 H 0.6393 1.0699 0.1667 0.037 Uiso 1 1 calc R
C46 C 0.5567(3) 0.9643(2) 0.14082(16) 0.0255(6) Uani 1 1 d .
H46 H 0.4813 0.9947 0.1329 0.031 Uiso 1 1 calc R
C51 C 0.3018(3) 0.88649(19) 0.10849(16) 0.0238(5) Uani 1 1 d .
C52 C 0.2621(3) 0.9282(2) 0.04277(18) 0.0324(7) Uani 1 1 d .
H52 H 0.3052 0.9185 -0.0027 0.039 Uiso 1 1 calc R
C53 C 0.1588(3) 0.9844(2) 0.0436(2) 0.0386(8) Uani 1 1 d .
H53 H 0.1312 1.0130 -0.0014 0.046 Uiso 1 1 calc R
C54 C 0.0965(3) 0.9985(2) 0.1099(2) 0.0370(7) Uani 1 1 d .
H54 H 0.0264 1.0372 0.1104 0.044 Uiso 1 1 calc R
C55 C 0.1356(3) 0.9570(2) 0.1750(2) 0.0381(8) Uani 1 1 d .
H55 H 0.0922 0.9671 0.2203 0.046 Uiso 1 1 calc R
C56 C 0.2383(3) 0.9001(2) 0.17542(18) 0.0311(6) Uani 1 1 d .
H56 H 0.2647 0.8709 0.2207 0.037 Uiso 1 1 calc R
C61 C 0.0177(3) 0.2070(2) 0.47923(16) 0.0265(6) Uani 1 1 d .
C62 C -0.0936(3) 0.1832(2) 0.52368(18) 0.0357(7) Uani 1 1 d .
H62 H -0.1553 0.1541 0.5065 0.043 Uiso 1 1 calc R
C63 C -0.1151(4) 0.2019(3) 0.5938(2) 0.0526(11) Uani 1 1 d .
H63 H -0.1917 0.1860 0.6246 0.063 Uiso 1 1 calc R
C64 C -0.0251(5) 0.2436(3) 0.6182(2) 0.0572(12) Uani 1 1 d .
H64 H -0.0402 0.2568 0.6660 0.069 Uiso 1 1 calc R
C65 C 0.0869(5) 0.2666(3) 0.5743(2) 0.0535(11) Uani 1 1 d .
H65 H 0.1488 0.2947 0.5921 0.064 Uiso 1 1 calc R
C66 C 0.1093(4) 0.2487(2) 0.50394(19) 0.0383(8) Uani 1 1 d .
H66 H 0.1860 0.2647 0.4732 0.046 Uiso 1 1 calc R
C71 C 0.1898(2) 0.10353(19) 0.37944(15) 0.0221(5) Uani 1 1 d .
C72 C 0.2348(3) 0.0637(2) 0.44404(18) 0.0331(7) Uani 1 1 d .
H72 H 0.1989 0.0776 0.4896 0.040 Uiso 1 1 calc R
C73 C 0.3334(3) 0.0028(3) 0.4415(2) 0.0412(8) Uani 1 1 d .
H73 H 0.3653 -0.0246 0.4853 0.049 Uiso 1 1 calc R
C74 C 0.3846(3) -0.0176(2) 0.3750(2) 0.0395(8) Uani 1 1 d .
H74 H 0.4510 -0.0595 0.3734 0.047 Uiso 1 1 calc R
C75 C 0.3398(3) 0.0224(3) 0.3110(2) 0.0415(8) Uani 1 1 d .
H75 H 0.3756 0.0081 0.2656 0.050 Uiso 1 1 calc R
C76 C 0.2425(3) 0.0838(2) 0.31256(18) 0.0329(7) Uani 1 1 d .
H76 H 0.2122 0.1119 0.2683 0.039 Uiso 1 1 calc R
C81 C -0.0865(3) 0.11103(19) 0.37115(15) 0.0232(5) Uani 1 1 d .
C82 C -0.0664(3) 0.0211(2) 0.36390(16) 0.0264(6) Uani 1 1 d .
H82 H 0.0126 -0.0058 0.3670 0.032 Uiso 1 1 calc R
C83 C -0.1627(3) -0.0289(2) 0.35215(18) 0.0346(7) Uani 1 1 d .
H83 H -0.1496 -0.0901 0.3468 0.042 Uiso 1 1 calc R
C84 C -0.2778(3) 0.0105(3) 0.3483(2) 0.0403(8) Uani 1 1 d .
H84 H -0.3435 -0.0242 0.3406 0.048 Uiso 1 1 calc R
C85 C -0.2977(3) 0.0989(3) 0.3553(2) 0.0421(8) Uani 1 1 d .
H85 H -0.3770 0.1253 0.3523 0.051 Uiso 1 1 calc R
C86 C -0.2024(3) 0.1504(2) 0.36700(19) 0.0335(7) Uani 1 1 d .
H86 H -0.2162 0.2117 0.3721 0.040 Uiso 1 1 calc R

loop_
_atom_site_aniso_label
_atom_site_aniso_U_11
_atom_site_aniso_U_22
_atom_site_aniso_U_33
_atom_site_aniso_U_23
_atom_site_aniso_U_13
_atom_site_aniso_U_12
Bi1 0.02030(5) 0.02055(6) 0.02579(6) -0.00444(4) -0.00021(4) -0.00167(4)
Bi2 0.01994(5) 0.01873(6) 0.02366(6) -0.00447(4) -0.00295(4) -0.00322(4)
As1 0.01982(13) 0.01919(13) 0.02217(13) -0.00585(10) 0.00003(10) -0.00208(10)
As2 0.02038(13) 0.01846(13) 0.02159(13) -0.00488(10) -0.00015(10) -0.00120(10)
S1 0.0215(3) 0.0234(4) 0.0474(5) -0.0079(3) -0.0059(3) -0.0025(3)
S2 0.0226(3) 0.0274(4) 0.0434(4) -0.0075(3) -0.0080(3) -0.0036(3)
S3 0.0390(4) 0.0397(4) 0.0305(4) -0.0166(3) -0.0062(3) 0.0033(3)
S4 0.0414(4) 0.0247(4) 0.0290(4) -0.0103(3) -0.0103(3) -0.0012(3)
F11 0.0297(11) 0.0809(19) 0.095(2) -0.0390(16) 0.0022(12) 0.0019(11)
F12 0.111(2) 0.088(2) 0.0541(16) -0.0073(15) -0.0338(16) 0.0588(19)
F13 0.0628(15) 0.0496(13) 0.0672(16) -0.0375(12) -0.0010(12) -0.0040(11)
F21 0.0252(12) 0.0466(15) 0.250(5) -0.029(2) -0.0325(19) 0.0015(10)
F22 0.0491(15) 0.0283(13) 0.220(4) -0.0206(18) -0.046(2) -0.0007(11)
F23 0.120(3) 0.107(3) 0.109(3) 0.023(2) -0.082(3) 0.004(2)
F31 0.0776(18) 0.099(2) 0.0315(11) -0.0261(13) -0.0059(11) 0.0329(16)
F32 0.106(3) 0.113(3) 0.0477(15) 0.0124(16) -0.0038(16) 0.070(2)
F33 0.0703(18) 0.0613(16) 0.0554(15) -0.0050(12) 0.0159(13) -0.0051(13)
F41 0.172(3) 0.0582(16) 0.0308(12) -0.0182(11) -0.0156(16) 0.0399(19)
F42 0.216(5) 0.091(2) 0.0556(18) -0.0165(16) -0.059(2) 0.091(3)
F43 0.201(5) 0.065(2) 0.064(2) -0.0076(16) 0.055(2) -0.051(3)
O11 0.0281(11) 0.0373(13) 0.0386(12) -0.0080(10) 0.0015(9) -0.0088(9)
O12 0.0382(13) 0.0371(14) 0.0616(17) 0.0166(12) -0.0122(12) -0.0093(11)
O13 0.0349(14) 0.0613(18) 0.097(2) -0.0540(18) -0.0091(14) -0.0016(12)
O21 0.0234(10) 0.0316(11) 0.0320(11) -0.0014(9) -0.0070(9) -0.0037(8)
O22 0.0383(13) 0.0271(12) 0.0580(16) -0.0065(11) -0.0133(12) -0.0062(10)
O23 0.0447(16) 0.093(2) 0.0503(17) -0.0288(16) 0.0043(13) -0.0235(15)
O31 0.0298(11) 0.0388(13) 0.0339(12) -0.0168(10) -0.0057(9) 0.0062(9)
O32 0.0613(16) 0.0337(13) 0.0345(13) -0.0086(10) -0.0052(12) 0.0157(12)
O33 0.0569(19) 0.097(3) 0.069(2) -0.0537(19) -0.0099(16) -0.0140(17)
O41 0.0313(11) 0.0319(12) 0.0349(12) -0.0172(9) -0.0107(9) 0.0026(9)
O42 0.0592(16) 0.0396(14) 0.0318(12) -0.0100(10) -0.0118(11) 0.0182(12)
O43 0.066(2) 0.066(2) 0.084(2) -0.0403(18) -0.0201(17) -0.0218(16)
C1 0.0343(17) 0.0399(19) 0.0369(17) -0.0131(14) -0.0090(14) 0.0075(14)
C2 0.0347(19) 0.032(2) 0.119(4) -0.003(2) -0.039(2) -0.0004(15)
C3 0.058(2) 0.064(3) 0.0285(17) -0.0062(17) -0.0044(17) 0.031(2)
C4 0.131(5) 0.033(2) 0.0279(18) -0.0047(15) -0.016(2) 0.023(3)
C11 0.0258(14) 0.0209(14) 0.0304(15) -0.0068(11) 0.0014(11) -0.0022(11)
C12 0.0322(16) 0.0418(19) 0.0417(18) -0.0146(15) -0.0068(14) 0.0074(14)
C13 0.0308(17) 0.051(2) 0.059(2) -0.0196(19) -0.0063(16) 0.0117(16)
C14 0.0407(19) 0.0366(19) 0.051(2) -0.0175(16) 0.0113(16) 0.0020(15)
C15 0.053(2) 0.041(2) 0.0371(18) -0.0184(15) -0.0012(16) 0.0065(16)
C16 0.0392(18) 0.0323(17) 0.0384(18) -0.0142(14) -0.0058(14) 0.0046(14)
C21 0.0253(14) 0.0172(13) 0.0286(14) -0.0069(11) -0.0059(11) 0.0008(10)
C22 0.042(2) 0.071(3) 0.074(3) -0.055(2) -0.036(2) 0.0284(19)
C23 0.063(3) 0.096(4) 0.080(3) -0.071(3) -0.046(2) 0.047(3)
C24 0.044(2) 0.054(2) 0.049(2) -0.0272(18) -0.0084(17) 0.0196(17)
C25 0.0239(15) 0.045(2) 0.053(2) -0.0202(17) -0.0054(14) 0.0027(14)
C26 0.0259(15) 0.0403(18) 0.0373(17) -0.0169(14) -0.0054(13) -0.0028(13)
C31 0.0274(14) 0.0235(14) 0.0235(13) -0.0079(11) 0.0004(11) 0.0000(11)
C32 0.0404(18) 0.0332(17) 0.0318(16) -0.0102(13) -0.0062(14) -0.0051(13)
C33 0.059(2) 0.042(2) 0.0344(18) -0.0154(15) -0.0084(16) -0.0042(17)
C34 0.064(3) 0.047(2) 0.0298(17) -0.0184(16) 0.0024(17) 0.0039(18)
C35 0.0400(19) 0.051(2) 0.0336(18) -0.0129(16) 0.0106(15) 0.0014(16)
C36 0.0307(15) 0.0345(17) 0.0300(15) -0.0107(13) 0.0028(12) -0.0018(13)
C41 0.0222(13) 0.0234(14) 0.0221(13) -0.0061(11) -0.0001(10) -0.0038(10)
C42 0.0275(15) 0.0253(15) 0.0419(18) -0.0084(13) -0.0054(13) -0.0005(12)
C43 0.0266(15) 0.0397(19) 0.047(2) -0.0108(15) -0.0086(14) 0.0004(13)
C44 0.0317(16) 0.0393(18) 0.0369(17) -0.0125(14) -0.0074(13) -0.0102(13)
C45 0.0374(17) 0.0276(16) 0.0305(15) -0.0111(12) -0.0020(13) -0.0067(12)
C46 0.0287(14) 0.0228(14) 0.0247(14) -0.0065(11) -0.0014(11) -0.0003(11)
C51 0.0209(13) 0.0212(13) 0.0286(14) -0.0058(11) -0.0008(11) -0.0021(10)
C52 0.0275(15) 0.0374(18) 0.0291(15) -0.0030(13) -0.0015(12) 0.0025(13)
C53 0.0333(17) 0.0385(19) 0.0406(18) -0.0002(15) -0.0089(14) 0.0074(14)
C54 0.0247(15) 0.0319(17) 0.055(2) -0.0129(15) -0.0050(14) 0.0045(12)
C55 0.0330(17) 0.0393(19) 0.0441(19) -0.0198(15) 0.0018(14) 0.0050(14)
C56 0.0303(15) 0.0344(17) 0.0304(15) -0.0116(13) -0.0039(12) 0.0024(13)
C61 0.0353(16) 0.0218(14) 0.0232(13) -0.0067(11) -0.0047(12) 0.0043(11)
C62 0.0335(16) 0.0420(19) 0.0293(16) -0.0081(14) 0.0017(13) 0.0083(14)
C63 0.053(2) 0.070(3) 0.0323(19) -0.0154(18) 0.0046(17) 0.020(2)
C64 0.082(3) 0.062(3) 0.0320(19) -0.0228(19) -0.005(2) 0.018(2)
C65 0.085(3) 0.046(2) 0.037(2) -0.0180(17) -0.019(2) -0.002(2)
C66 0.050(2) 0.0358(18) 0.0297(16) -0.0086(14) -0.0030(15) -0.0090(15)
C71 0.0193(12) 0.0202(13) 0.0265(14) -0.0064(11) -0.0003(10) -0.0025(10)
C72 0.0315(16) 0.0325(17) 0.0312(16) -0.0015(13) -0.0001(13) 0.0028(13)
C73 0.0331(17) 0.0389(19) 0.046(2) 0.0018(15) -0.0068(15) 0.0060(14)
C74 0.0227(15) 0.0307(17) 0.066(2) -0.0142(16) -0.0036(15) 0.0028(12)
C75 0.0288(16) 0.051(2) 0.051(2) -0.0320(18) 0.0020(15) 0.0036(15)
C76 0.0286(15) 0.0415(18) 0.0312(16) -0.0153(14) -0.0023(12) 0.0003(13)
C81 0.0233(13) 0.0229(14) 0.0220(13) -0.0028(10) -0.0018(10) -0.0039(10)
C82 0.0284(14) 0.0243(14) 0.0258(14) -0.0049(11) -0.0024(11) -0.0025(11)
C83 0.0410(18) 0.0293(16) 0.0346(17) -0.0080(13) -0.0057(14) -0.0079(13)
C84 0.0344(17) 0.045(2) 0.0411(19) -0.0066(16) -0.0052(15) -0.0157(15)
C85 0.0248(15) 0.045(2) 0.055(2) -0.0071(17) -0.0087(15) 0.0004(14)
C86 0.0261(15) 0.0300(16) 0.0426(18) -0.0041(13) -0.0057(13) 0.0019(12)

loop_
_atom_type_symbol
_atom_type_description
_atom_type_scat_dispersion_real
_atom_type_scat_dispersion_imag
_atom_type_scat_source
C C 0.0033 0.0016 'International Tables Vol C Tables 4.2.6.8 and 6.1.1.4'
H H 0.0000 0.0000 'International Tables Vol C Tables 4.2.6.8 and 6.1.1.4'
O O 0.0106 0.0060 'International Tables Vol C Tables 4.2.6.8 and 6.1.1.4'
F F 0.0171 0.0103 'International Tables Vol C Tables 4.2.6.8 and 6.1.1.4'
S S 0.1246 0.1234 'International Tables Vol C Tables 4.2.6.8 and 6.1.1.4'
As As 0.0499 2.0058 'International Tables Vol C Tables 4.2.6.8 and 6.1.1.4'
Bi Bi -4.1077 10.2566 'International Tables Vol C Tables 4.2.6.8 and 6.1.1.4'

loop_
_geom_angle_atom_site_label_1
_geom_angle_atom_site_label_2
_geom_angle_atom_site_label_3
_geom_angle
C11 Bi1 O31 87.74(9)
C11 Bi1 O11 90.08(9)
O31 Bi1 O11 169.92(8)
C11 Bi1 O22 87.31(9)
O31 Bi1 O22 78.05(8)
O11 Bi1 O22 111.69(7)
C11 Bi1 As1 87.40(8)
O31 Bi1 As1 91.57(6)
O11 Bi1 As1 78.50(5)
O22 Bi1 As1 168.52(5)
C21 Bi2 O41 87.22(9)
C21 Bi2 O21 90.30(9)
O41 Bi2 O21 168.72(8)
C21 Bi2 O12 77.08(9)
O41 Bi2 O12 118.70(8)
O21 Bi2 O12 71.29(7)
C21 Bi2 As2 87.40(7)
O41 Bi2 As2 90.26(6)
O21 Bi2 As2 78.63(5)
O12 Bi2 As2 145.81(6)
C41 As1 C51 106.55(12)
C41 As1 C31 105.56(12)
C51 As1 C31 105.63(12)
C41 As1 Bi1 110.76(8)
C51 As1 Bi1 113.00(8)
C31 As1 Bi1 114.72(9)
C71 As2 C81 104.99(12)
C71 As2 C61 105.85(12)
C81 As2 C61 106.79(13)
C71 As2 Bi2 112.93(8)
C81 As2 Bi2 112.10(8)
C61 As2 Bi2 113.53(9)
O13 S1 O12 115.85(19)
O13 S1 O11 115.73(17)
O12 S1 O11 111.40(14)
O13 S1 C1 105.52(16)
O12 S1 C1 103.43(17)
O11 S1 C1 103.01(16)
O22 S2 O23 114.88(18)
O22 S2 O21 114.61(15)
O23 S2 O21 112.90(15)
O22 S2 C2 104.95(17)
O23 S2 C2 104.9(2)
O21 S2 C2 102.93(18)
O33 S3 O32 119.0(2)
O33 S3 O31 113.62(17)
O32 S3 O31 111.32(14)
O33 S3 C3 105.3(2)
O32 S3 C3 103.32(17)
O31 S3 C3 101.94(17)
O43 S4 O42 117.48(19)
O43 S4 O41 114.11(17)
O42 S4 O41 111.05(14)
O43 S4 C4 105.3(2)
O42 S4 C4 103.8(2)
O41 S4 C4 103.34(16)
S1 O11 Bi1 111.55(13)
S1 O12 Bi2 114.72(16)
S2 O21 Bi2 115.93(12)
S2 O22 Bi1 119.28(14)
S3 O31 Bi1 118.01(12)
S4 O41 Bi2 117.36(12)
F12 C1 F11 108.6(3)
F12 C1 F13 108.5(3)
F11 C1 F13 107.3(3)
F12 C1 S1 111.3(2)
F11 C1 S1 111.2(3)
F13 C1 S1 109.7(2)
F23 C2 F21 107.2(4)
F23 C2 F22 109.6(4)
F21 C2 F22 107.8(4)
F23 C2 S2 111.2(4)
F21 C2 S2 111.4(3)
F22 C2 S2 109.6(3)
F32 C3 F33 109.9(4)
F32 C3 F31 108.7(3)
F33 C3 F31 107.8(3)
F32 C3 S3 111.8(3)
F33 C3 S3 110.1(3)
F31 C3 S3 108.5(3)
F43 C4 F41 107.7(5)
F43 C4 F42 109.8(4)
F41 C4 F42 108.7(4)
F43 C4 S4 110.2(3)
F41 C4 S4 110.2(3)
F42 C4 S4 110.2(4)
C12 C11 C16 120.4(3)
C12 C11 Bi1 120.2(2)
C16 C11 Bi1 119.4(2)
C11 C12 C13 119.4(3)
C14 C13 C12 120.4(3)
C15 C14 C13 119.9(3)
C14 C15 C16 120.4(3)
C15 C16 C11 119.4(3)
C26 C21 C22 119.9(3)
C26 C21 Bi2 120.9(2)
C22 C21 Bi2 119.1(2)
C21 C22 C23 119.3(3)
C24 C23 C22 120.9(3)
C25 C24 C23 119.8(3)
C24 C25 C26 120.2(3)
C21 C26 C25 119.9(3)
C36 C31 C32 120.4(3)
C36 C31 As1 120.2(2)
C32 C31 As1 119.4(2)
C33 C32 C31 119.5(3)
C32 C33 C34 120.1(3)
C35 C34 C33 120.1(3)
C34 C35 C36 120.4(3)
C31 C36 C35 119.6(3)
C46 C41 C42 120.5(3)
C46 C41 As1 120.9(2)
C42 C41 As1 118.5(2)
C43 C42 C41 119.9(3)
C42 C43 C44 119.4(3)
C45 C44 C43 120.4(3)
C44 C45 C46 120.5(3)
C45 C46 C41 119.2(3)
C52 C51 C56 120.3(3)
C52 C51 As1 120.8(2)
C56 C51 As1 118.9(2)
C51 C52 C53 119.8(3)
C54 C53 C52 119.9(3)
C55 C54 C53 120.3(3)
C54 C55 C56 120.7(3)
C51 C56 C55 119.0(3)
C62 C61 C66 120.8(3)
C62 C61 As2 120.7(2)
C66 C61 As2 118.6(2)
C61 C62 C63 119.7(4)
C64 C63 C62 119.7(4)
C63 C64 C65 120.8(4)
C64 C65 C66 120.0(4)
C65 C66 C61 119.0(4)
C72 C71 C76 120.5(3)
C72 C71 As2 120.9(2)
C76 C71 As2 118.5(2)
C71 C72 C73 119.4(3)
C74 C73 C72 119.9(3)
C75 C74 C73 120.4(3)
C74 C75 C76 120.4(3)
C75 C76 C71 119.4(3)
C86 C81 C82 120.3(3)
C86 C81 As2 119.8(2)
C82 C81 As2 119.8(2)
C83 C82 C81 119.4(3)
C84 C83 C82 120.0(3)
C85 C84 C83 120.7(3)
C84 C85 C86 120.3(3)
C81 C86 C85 119.3(3)

loop_
_geom_bond_atom_site_label_1
_geom_bond_atom_site_label_2
_geom_bond_distance
Bi1 C11 2.232(3)
Bi1 O31 2.342(2)
Bi1 O11 2.523(2)
Bi1 O22 2.746(2)
Bi1 As1 2.8502(3)
Bi2 C21 2.235(3)
Bi2 O41 2.371(2)
Bi2 O21 2.453(2)
Bi2 O12 2.778(3)
Bi2 As2 2.8377(3)
As1 C41 1.927(3)
As1 C51 1.931(3)
As1 C31 1.932(3)
As2 C71 1.930(3)
As2 C81 1.931(3)
As2 C61 1.933(3)
S1 O13 1.424(3)
S1 O12 1.442(3)
S1 O11 1.464(2)
S1 C1 1.828(3)
S2 O22 1.429(2)
S2 O23 1.442(3)
S2 O21 1.472(2)
S2 C2 1.798(4)
S3 O33 1.412(3)
S3 O32 1.438(3)
S3 O31 1.489(2)
S3 C3 1.840(4)
S4 O43 1.415(3)
S4 O42 1.433(3)
S4 O41 1.482(2)
S4 C4 1.818(4)
F11 C1 1.318(4)
F12 C1 1.293(4)
F13 C1 1.324(4)
F21 C2 1.308(5)
F22 C2 1.327(5)
F23 C2 1.289(7)
F31 C3 1.340(5)
F32 C3 1.305(4)
F33 C3 1.323(6)
F41 C4 1.311(5)
F42 C4 1.325(6)
F43 C4 1.303(7)
C11 C12 1.383(4)
C11 C16 1.392(5)
C12 C13 1.390(5)
C13 C14 1.381(6)
C14 C15 1.381(6)
C15 C16 1.386(5)
C21 C26 1.382(4)
C21 C22 1.382(4)
C22 C23 1.383(5)
C23 C24 1.376(6)
C24 C25 1.364(5)
C25 C26 1.390(5)
C31 C36 1.384(4)
C31 C32 1.396(4)
C32 C33 1.381(5)
C33 C34 1.395(6)
C34 C35 1.373(6)
C35 C36 1.388(5)
C41 C46 1.390(4)
C41 C42 1.394(4)
C42 C43 1.390(5)
C43 C44 1.391(5)
C44 C45 1.384(5)
C45 C46 1.388(4)
C51 C52 1.384(4)
C51 C56 1.394(4)
C52 C53 1.393(4)
C53 C54 1.383(5)
C54 C55 1.370(5)
C55 C56 1.394(4)
C61 C62 1.379(4)
C61 C66 1.390(5)
C62 C63 1.390(5)
C63 C64 1.374(7)
C64 C65 1.380(7)
C65 C66 1.390(5)
C71 C72 1.387(4)
C71 C76 1.390(4)
C72 C73 1.397(5)
C73 C74 1.383(5)
C74 C75 1.376(5)
C75 C76 1.389(5)
C81 C86 1.392(4)
C81 C82 1.392(4)
C82 C83 1.387(4)
C83 C84 1.385(5)
C84 C85 1.368(5)
C85 C86 1.392(5)

loop_
_geom_torsion_atom_site_label_1
_geom_torsion_atom_site_label_2
_geom_torsion_atom_site_label_3
_geom_torsion_atom_site_label_4
_geom_torsion
C11 Bi1 As1 C41 -83.56(12)
O31 Bi1 As1 C41 4.11(10)
O11 Bi1 As1 C41 -174.17(10)
O22 Bi1 As1 C41 -20.9(3)
C11 Bi1 As1 C51 156.99(12)
O31 Bi1 As1 C51 -115.35(11)
O11 Bi1 As1 C51 66.38(11)
O22 Bi1 As1 C51 -140.4(3)
C11 Bi1 As1 C31 35.81(12)
O31 Bi1 As1 C31 123.47(11)
O11 Bi1 As1 C31 -54.80(11)
O22 Bi1 As1 C31 98.4(3)
C21 Bi2 As2 C71 -156.11(12)
O41 Bi2 As2 C71 116.69(10)
O21 Bi2 As2 C71 -65.28(10)
O12 Bi2 As2 C71 -93.82(13)
C21 Bi2 As2 C81 85.54(12)
O41 Bi2 As2 C81 -1.67(10)
O21 Bi2 As2 C81 176.36(11)
O12 Bi2 As2 C81 147.82(13)
C21 Bi2 As2 C61 -35.59(12)
O41 Bi2 As2 C61 -122.80(11)
O21 Bi2 As2 C61 55.23(11)
O12 Bi2 As2 C61 26.69(14)
O13 S1 O11 Bi1 -148.30(16)
O12 S1 O11 Bi1 -13.17(19)
C1 S1 O11 Bi1 97.10(15)
C11 Bi1 O11 S1 127.56(15)
O31 Bi1 O11 S1 -155.0(3)
O22 Bi1 O11 S1 40.43(15)
As1 Bi1 O11 S1 -145.11(13)
O13 S1 O12 Bi2 3.2(2)
O11 S1 O12 Bi2 -131.85(13)
C1 S1 O12 Bi2 118.15(16)
C21 Bi2 O12 S1 -113.27(17)
O41 Bi2 O12 S1 -33.78(19)
O21 Bi2 O12 S1 151.95(17)
As2 Bi2 O12 S1 -178.41(7)
O22 S2 O21 Bi2 123.10(15)
O23 S2 O21 Bi2 -11.0(2)
C2 S2 O21 Bi2 -123.6(2)
C21 Bi2 O21 S2 -138.63(14)
O41 Bi2 O21 S2 144.2(3)
O12 Bi2 O21 S2 -62.39(13)
As2 Bi2 O21 S2 134.08(13)
O23 S2 O22 Bi1 29.6(2)
O21 S2 O22 Bi1 -103.61(16)
C2 S2 O22 Bi1 144.2(2)
C11 Bi1 O22 S2 -72.31(17)
O31 Bi1 O22 S2 -160.57(17)
O11 Bi1 O22 S2 16.71(18)
As1 Bi1 O22 S2 -134.9(2)
O33 S3 O31 Bi1 -158.73(19)
O32 S3 O31 Bi1 -21.1(2)
C3 S3 O31 Bi1 88.46(18)
C11 Bi1 O31 S3 160.11(16)
O11 Bi1 O31 S3 82.5(4)
O22 Bi1 O31 S3 -112.17(16)
As1 Bi1 O31 S3 72.77(14)
O43 S4 O41 Bi2 152.27(18)
O42 S4 O41 Bi2 16.7(2)
C4 S4 O41 Bi2 -94.0(2)
C21 Bi2 O41 S4 -159.07(16)
O21 Bi2 O41 S4 -81.6(4)
O12 Bi2 O41 S4 127.29(14)
As2 Bi2 O41 S4 -71.69(14)
O13 S1 C1 F12 -55.7(3)
O12 S1 C1 F12 -177.8(3)
O11 S1 C1 F12 66.1(3)
O13 S1 C1 F11 65.6(3)
O12 S1 C1 F11 -56.6(3)
O11 S1 C1 F11 -172.7(2)
O13 S1 C1 F13 -175.8(3)
O12 S1 C1 F13 62.1(3)
O11 S1 C1 F13 -54.1(3)
O22 S2 C2 F23 58.7(4)
O23 S2 C2 F23 -179.9(3)
O21 S2 C2 F23 -61.6(3)
O22 S2 C2 F21 -60.8(4)
O23 S2 C2 F21 60.6(4)
O21 S2 C2 F21 179.0(4)
O22 S2 C2 F22 -180.0(4)
O23 S2 C2 F22 -58.5(4)
O21 S2 C2 F22 59.8(4)
O33 S3 C3 F32 -57.9(4)
O32 S3 C3 F32 176.5(3)
O31 S3 C3 F32 60.9(4)
O33 S3 C3 F33 179.7(3)
O32 S3 C3 F33 54.1(3)
O31 S3 C3 F33 -61.5(3)
O33 S3 C3 F31 62.0(3)
O32 S3 C3 F31 -63.6(3)
O31 S3 C3 F31 -179.2(3)
O43 S4 C4 F43 174.6(3)
O42 S4 C4 F43 -61.4(4)
O41 S4 C4 F43 54.6(4)
O43 S4 C4 F41 -66.7(5)
O42 S4 C4 F41 57.3(5)
O41 S4 C4 F41 173.3(4)
O43 S4 C4 F42 53.3(4)
O42 S4 C4 F42 177.3(3)
O41 S4 C4 F42 -66.7(4)
O31 Bi1 C11 C12 20.7(3)
O11 Bi1 C11 C12 -169.1(3)
O22 Bi1 C11 C12 -57.4(3)
As1 Bi1 C11 C12 112.4(3)
O31 Bi1 C11 C16 -158.3(3)
O11 Bi1 C11 C16 11.8(3)
O22 Bi1 C11 C16 123.5(3)
As1 Bi1 C11 C16 -66.6(2)
C16 C11 C12 C13 0.8(5)
Bi1 C11 C12 C13 -178.2(3)
C11 C12 C13 C14 0.7(6)
C12 C13 C14 C15 -0.9(6)
C13 C14 C15 C16 -0.5(6)
C14 C15 C16 C11 2.0(6)
C12 C11 C16 C15 -2.1(5)
Bi1 C11 C16 C15 176.9(3)
O41 Bi2 C21 C26 -8.3(3)
O21 Bi2 C21 C26 -177.3(3)
O12 Bi2 C21 C26 112.0(3)
As2 Bi2 C21 C26 -98.7(2)
O41 Bi2 C21 C22 174.9(3)
O21 Bi2 C21 C22 5.9(3)
O12 Bi2 C21 C22 -64.8(3)
As2 Bi2 C21 C22 84.5(3)
C26 C21 C22 C23 1.5(6)
Bi2 C21 C22 C23 178.4(4)
C21 C22 C23 C24 -0.4(8)
C22 C23 C24 C25 -0.7(8)
C23 C24 C25 C26 0.8(7)
C22 C21 C26 C25 -1.5(5)
Bi2 C21 C26 C25 -178.2(3)
C24 C25 C26 C21 0.3(6)
C41 As1 C31 C36 7.0(3)
C51 As1 C31 C36 119.7(3)
Bi1 As1 C31 C36 -115.2(2)
C41 As1 C31 C32 -175.8(2)
C51 As1 C31 C32 -63.1(3)
Bi1 As1 C31 C32 62.0(3)
C36 C31 C32 C33 0.3(5)
As1 C31 C32 C33 -176.9(3)
C31 C32 C33 C34 -0.1(6)
C32 C33 C34 C35 -0.2(6)
C33 C34 C35 C36 0.2(6)
C32 C31 C36 C35 -0.3(5)
As1 C31 C36 C35 176.8(3)
C34 C35 C36 C31 0.0(5)
C51 As1 C41 C46 -3.7(3)
C31 As1 C41 C46 108.3(2)
Bi1 As1 C41 C46 -127.0(2)
C51 As1 C41 C42 173.7(2)
C31 As1 C41 C42 -74.3(3)
Bi1 As1 C41 C42 50.4(2)
C46 C41 C42 C43 -0.7(5)
As1 C41 C42 C43 -178.1(3)
C41 C42 C43 C44 1.3(5)
C42 C43 C44 C45 -1.1(5)
C43 C44 C45 C46 0.3(5)
C44 C45 C46 C41 0.3(5)
C42 C41 C46 C45 -0.1(4)
As1 C41 C46 C45 177.2(2)
C41 As1 C51 C52 107.3(3)
C31 As1 C51 C52 -4.7(3)
Bi1 As1 C51 C52 -130.9(2)
C41 As1 C51 C56 -73.4(3)
C31 As1 C51 C56 174.7(2)
Bi1 As1 C51 C56 48.5(3)
C56 C51 C52 C53 0.4(5)
As1 C51 C52 C53 179.8(3)
C51 C52 C53 C54 0.2(5)
C52 C53 C54 C55 -0.4(5)
C53 C54 C55 C56 0.0(5)
C52 C51 C56 C55 -0.8(5)
As1 C51 C56 C55 179.9(3)
C54 C55 C56 C51 0.6(5)
C71 As2 C61 C62 -119.9(3)
C81 As2 C61 C62 -8.4(3)
Bi2 As2 C61 C62 115.7(2)
C71 As2 C61 C66 60.6(3)
C81 As2 C61 C66 172.1(2)
Bi2 As2 C61 C66 -63.8(3)
C66 C61 C62 C63 0.7(5)
As2 C61 C62 C63 -178.8(3)
C61 C62 C63 C64 -0.3(6)
C62 C63 C64 C65 -0.5(7)
C63 C64 C65 C66 0.8(7)
C64 C65 C66 C61 -0.5(6)
C62 C61 C66 C65 -0.3(5)
As2 C61 C66 C65 179.2(3)
C81 As2 C71 C72 -103.1(3)
C61 As2 C71 C72 9.7(3)
Bi2 As2 C71 C72 134.5(2)
C81 As2 C71 C76 74.7(3)
C61 As2 C71 C76 -172.6(2)
Bi2 As2 C71 C76 -47.8(3)
C76 C71 C72 C73 -0.4(5)
As2 C71 C72 C73 177.3(3)
C71 C72 C73 C74 -0.4(5)
C72 C73 C74 C75 0.7(6)
C73 C74 C75 C76 -0.1(6)
C74 C75 C76 C71 -0.7(5)
C72 C71 C76 C75 1.0(5)
As2 C71 C76 C75 -176.8(3)
C71 As2 C81 C86 -177.2(2)
C61 As2 C81 C86 70.7(3)
Bi2 As2 C81 C86 -54.3(3)
C71 As2 C81 C82 -1.1(3)
C61 As2 C81 C82 -113.2(2)
Bi2 As2 C81 C82 121.8(2)
C86 C81 C82 C83 0.3(4)
As2 C81 C82 C83 -175.8(2)
C81 C82 C83 C84 -0.5(5)
C82 C83 C84 C85 0.5(5)
C83 C84 C85 C86 -0.4(6)
C82 C81 C86 C85 -0.1(5)
As2 C81 C86 C85 176.0(3)
C84 C85 C86 C81 0.2(5)
